data_7704902
loop_
_publ_author_name
'Morris, Louis J.'
'Rajabi, Nasir A.'
'Mahon, Mary F.'
'Manners, Ian'
'McMullin, Claire L.'
'Hill, Michael S.'

_publ_section_title
;
 Synthesis and reactivity of alkaline-earth stannanide complexes by
 hydride-mediated distannane metathesis and organostannane
 dehydrogenation.
;
_journal_issue 30
_journal_name_full 'Dalton transactions (Cambridge, England : 2003)'
_journal_page_first 10523
_journal_page_last 10534
_journal_paper_doi 10.1039/d0dt02406f
_journal_volume 49
_journal_year 2020
_chemical_formula_moiety 'C65 H71 Ca N2 O P Sn'
_chemical_formula_sum 'C65 H71 Ca N2 O P Sn'
_chemical_formula_weight 1085.97
_space_group_crystal_system monoclinic
_space_group_IT_number 14
_space_group_name_Hall '-P 2ybc'
_space_group_name_H-M_alt 'P 1 21/c 1'
_atom_sites_solution_hydrogens mixed
_atom_sites_solution_primary iterative
_audit_creation_date 2019-03-05
_audit_creation_method
;
Olex2 1.2
(compiled 2018.05.29 svn.r3508 for OlexSys, GUI svn.r5506)
;
_audit_update_record
;
2020-05-12 deposited with the CCDC.	2020-07-09 downloaded from the CCDC.
;
_cell_angle_alpha 90
_cell_angle_beta 103.5090(10)
_cell_angle_gamma 90
_cell_formula_units_Z 4
_cell_length_a 13.80860(10)
_cell_length_b 16.66720(10)
_cell_length_c 25.6761(2)
_cell_measurement_reflns_used 30505
_cell_measurement_temperature 150.00(10)
_cell_measurement_theta_max 73.3370
_cell_measurement_theta_min 4.2730
_cell_volume 5745.88(7)
_computing_cell_refinement 'CrysAlisPro 1.171.38.43 (Rigaku OD, 2015)'
_computing_data_collection 'CrysAlisPro 1.171.38.43 (Rigaku OD, 2015)'
_computing_data_reduction 'CrysAlisPro 1.171.38.43 (Rigaku OD, 2015)'
_computing_molecular_graphics 'Olex2 (Dolomanov et al., 2009)'
_computing_publication_material 'Olex2 (Dolomanov et al., 2009)'
_computing_structure_refinement 'ShelXL (Sheldrick, 2015)'
_computing_structure_solution 'olex2.solve (Bourhis et al., 2015)'
_diffrn_ambient_environment N~2~
_diffrn_ambient_temperature 150.00(10)
_diffrn_detector 'CCD plate'
_diffrn_detector_area_resol_mean 8.1150
_diffrn_detector_type EosS2
_diffrn_measured_fraction_theta_full 1.000
_diffrn_measured_fraction_theta_max 0.997
_diffrn_measurement_device 'four-circle diffractometer'
_diffrn_measurement_device_type 'SuperNova, Dual, Cu at zero, EosS2'
_diffrn_measurement_method '\w scans'
_diffrn_radiation_monochromator mirror
_diffrn_radiation_probe x-ray
_diffrn_radiation_type CuK\a
_diffrn_radiation_wavelength 1.54184
_diffrn_reflns_av_R_equivalents 0.0532
_diffrn_reflns_av_unetI/netI 0.0315
_diffrn_reflns_Laue_measured_fraction_full 1.000
_diffrn_reflns_Laue_measured_fraction_max 0.997
_diffrn_reflns_limit_h_max 16
_diffrn_reflns_limit_h_min -17
_diffrn_reflns_limit_k_max 20
_diffrn_reflns_limit_k_min -20
_diffrn_reflns_limit_l_max 31
_diffrn_reflns_limit_l_min -28
_diffrn_reflns_number 76338
_diffrn_reflns_point_group_measured_fraction_full 1.000
_diffrn_reflns_point_group_measured_fraction_max 0.997
_diffrn_reflns_theta_full 67.684
_diffrn_reflns_theta_max 73.435
_diffrn_reflns_theta_min 3.188
_diffrn_source 'micro-focus sealed X-ray tube'
_diffrn_source_type 'SuperNova (Cu) X-ray Source'
_exptl_absorpt_coefficient_mu 4.895
_exptl_absorpt_correction_T_max 0.976
_exptl_absorpt_correction_T_min 0.912
_exptl_absorpt_correction_type gaussian
_exptl_absorpt_process_details
;
CrysAlisPro 1.171.38.43 (Rigaku Oxford Diffraction, 2015)
Numerical absorption correction based on gaussian integration over
			a multifaceted crystal model
Empirical absorption correction using spherical harmonics,
 implemented in SCALE3 ABSPACK scaling algorithm.
;
_exptl_crystal_colour colourless
_exptl_crystal_colour_primary colourless
_exptl_crystal_density_diffrn 1.255
_exptl_crystal_description block
_exptl_crystal_F_000 2272
_exptl_crystal_size_max 0.113
_exptl_crystal_size_mid 0.064
_exptl_crystal_size_min 0.021
_refine_diff_density_max 0.501
_refine_diff_density_min -0.485
_refine_diff_density_rms 0.052
_refine_ls_extinction_method none
_refine_ls_goodness_of_fit_ref 1.017
_refine_ls_hydrogen_treatment mixed
_refine_ls_matrix_type full
_refine_ls_number_parameters 692
_refine_ls_number_reflns 11514
_refine_ls_number_restraints 11
_refine_ls_restrained_S_all 1.021
_refine_ls_R_factor_all 0.0381
_refine_ls_R_factor_gt 0.0304
_refine_ls_shift/su_max 0.002
_refine_ls_shift/su_mean 0.000
_refine_ls_structure_factor_coef Fsqd
_refine_ls_weighting_details 'w=1/[\s^2^(Fo^2^)+(0.0337P)^2^+1.8644P] where P=(Fo^2^+2Fc^2^)/3'
_refine_ls_weighting_scheme calc
_refine_ls_wR_factor_gt 0.0682
_refine_ls_wR_factor_ref 0.0711
_reflns_Friedel_coverage 0.000
_reflns_number_gt 9840
_reflns_number_total 11514
_reflns_threshold_expression 'I > 2\s(I)'
_cod_data_source_file d0dt02406f2.cif
_cod_data_source_block s19msh34-Cpd-8OPPh3
_cod_depositor_comments
;Adding full bibliography for 7704902--7704908.cif.

 Adding full bibliography for 7704902--7704908.cif.
;
_cod_database_code 7704902
_shelxl_version_number 2014-3
_shelx_space_group_comment
;
The symmetry employed for this shelxl refinement is uniquely defined
by the following loop, which should always be used as a source of
symmetry information in preference to the above space-group names.
They are only intended as comments.
;
_olex2_refinement_description
;
1. Fixed Uiso
 At 1.2 times of:
  All C(H) groups
 At 1.5 times of:
  All C(H,H,H) groups
2. Restrained distances
 C27-H27A = C27-H27B = C27-H27C
 0.98 with sigma of 0.005
 C28-H28
 0.98 with sigma of 0.005
 C19-C24 \\sim C19-C24A
 with sigma of 0.02
 C26-C24 \\sim C26A-C24A
 with sigma of 0.02
 C24-C25 \\sim C24A-C25A
 with sigma of 0.02
 C19-C26 \\sim C19-C26A
 with sigma of 0.04
 C19-C25 \\sim C19-C25A
 with sigma of 0.04
 C26-C25 \\sim C26A-C25A
 with sigma of 0.04
 C24-C19 \\sim C24A-C19
 with sigma of 0.005
3. Uiso/Uaniso restraints and constraints
Uanis(C24A) = Uanis(C24)
4. Others
 Fixed Sof: C24(0.7) H24(0.7) C25(0.7) H25A(0.7) H25B(0.7) H25C(0.7) C26(0.7)
 H26A(0.7) H26B(0.7) H26C(0.7) C24A(0.3) H24A(0.3) C25A(0.3) H25D(0.3)
 H25F(0.3) H25E(0.3) C26A(0.3) H26E(0.3) H26D(0.3) H26F(0.3)
5.a Ternary CH refined with riding coordinates:
 C13(H13), C16(H16), C24(H24), C24A(H24A)
5.b Aromatic/amide H refined with riding coordinates:
 C8(H8), C9(H9), C10(H10), C20(H20), C21(H21), C22(H22), C31(H31), C32(H32),
 C33(H33), C34(H34), C35(H35), C37(H37), C38(H38), C39(H39), C40(H40), C41(H41),
  C43(H43), C44(H44), C45(H45), C46(H46), C47(H47), C49(H49), C50(H50),
 C51(H51), C52(H52), C53(H53), C55(H55), C56(H56), C57(H57), C58(H58), C59(H59),
  C61(H61), C62(H62), C63(H63), C64(H64), C65(H65)
5.c Idealised Me refined as rotating group:
 C1(H1A,H1B,H1C), C5(H5A,H5B,H5C), C12(H12A,H12B,H12C), C14(H14A,H14B,H14C),
 C15(H15A,H15B,H15C), C17(H17A,H17B,H17C), C29(H29A,H29B,H29C), C25(H25A,H25B,
 H25C), C26(H26A,H26B,H26C), C25A(H25D,H25F,H25E), C26A(H26E,H26D,H26F)
;

loop_
_space_group_symop_operation_xyz
'x, y, z'
'-x, y+1/2, -z+1/2'
'-x, -y, -z'
'x, -y-1/2, z-1/2'

loop_
_atom_site_label
_atom_site_type_symbol
_atom_site_fract_x
_atom_site_fract_y
_atom_site_fract_z
_atom_site_U_iso_or_equiv
_atom_site_adp_type
_atom_site_occupancy
_atom_site_site_symmetry_order
_atom_site_calc_flag
_atom_site_refinement_flags_posn
_atom_site_refinement_flags_adp
_atom_site_refinement_flags_occupancy
_atom_site_disorder_assembly
_atom_site_disorder_group
Sn1 Sn 0.42393(2) 0.71609(2) 0.79508(2) 0.02551(4) Uani 1 1 d . . . . .
Ca1 Ca 0.25284(3) 0.71144(2) 0.68517(2) 0.01862(7) Uani 1 1 d . . . . .
P1 P 0.30567(4) 0.66451(3) 0.55368(2) 0.02252(10) Uani 1 1 d . . . . .
O1 O 0.28512(11) 0.67765(9) 0.60805(6) 0.0285(3) Uani 1 1 d . . . . .
N1 N 0.12611(13) 0.62796(10) 0.69583(7) 0.0246(3) Uani 1 1 d . . . . .
N2 N 0.12574(12) 0.80523(10) 0.67488(7) 0.0233(3) Uani 1 1 d . . . . .
C1 C 0.0324(2) 0.59430(15) 0.76344(11) 0.0476(7) Uani 1 1 d . . . . .
H1A H -0.0141 0.5619 0.7385 0.071 Uiso 1 1 calc GR . . . .
H1B H -0.0024 0.6233 0.7858 0.071 Uiso 1 1 calc GR . . . .
H1C H 0.0819 0.5604 0.7853 0.071 Uiso 1 1 calc GR . . . .
C2 C 0.08234(17) 0.65326(13) 0.73301(9) 0.0301(4) Uani 1 1 d . . . . .
C3 C 0.07849(18) 0.73508(13) 0.74747(9) 0.0310(5) Uani 1 1 d . . . . .
C4 C 0.08943(15) 0.80494(12) 0.71848(8) 0.0248(4) Uani 1 1 d . . . . .
C5 C 0.05893(19) 0.88296(13) 0.74017(10) 0.0359(5) Uani 1 1 d . . . . .
H5A H 0.1157 0.9178 0.7498 0.054 Uiso 1 1 calc GR . . . .
H5B H 0.0335 0.8723 0.7712 0.054 Uiso 1 1 calc GR . . . .
H5C H 0.0082 0.9084 0.7133 0.054 Uiso 1 1 calc GR . . . .
C6 C 0.11278(15) 0.54707(12) 0.67666(9) 0.0258(4) Uani 1 1 d . . . . .
C7 C 0.03673(16) 0.53166(13) 0.63058(9) 0.0304(5) Uani 1 1 d . . . . .
C8 C 0.02467(17) 0.45323(14) 0.61122(10) 0.0348(5) Uani 1 1 d . . . . .
H8 H -0.0260 0.4418 0.5813 0.042 Uiso 1 1 calc R . . . .
C9 C 0.08633(18) 0.39230(13) 0.63556(10) 0.0361(5) Uani 1 1 d . . . . .
H9 H 0.0761 0.3401 0.6226 0.043 Uiso 1 1 calc R . . . .
C10 C 0.16354(17) 0.40882(13) 0.67934(10) 0.0333(5) Uani 1 1 d . . . . .
H10 H 0.2062 0.3678 0.6949 0.040 Uiso 1 1 calc R . . . .
C11 C 0.17823(16) 0.48604(13) 0.70048(8) 0.0276(4) Uani 1 1 d . . . . .
C12 C -0.1339(2) 0.5944(2) 0.60739(15) 0.0651(9) Uani 1 1 d . . . . .
H12A H -0.1641 0.5453 0.5920 0.098 Uiso 1 1 calc GR . . . .
H12B H -0.1711 0.6392 0.5895 0.098 Uiso 1 1 calc GR . . . .
H12C H -0.1338 0.5959 0.6448 0.098 Uiso 1 1 calc GR . . . .
C13 C -0.02734(17) 0.59877(14) 0.60087(10) 0.0352(5) Uani 1 1 d . . . . .
H13 H 0.0011 0.6497 0.6164 0.042 Uiso 1 1 calc R . . . .
C14 C -0.0268(3) 0.59959(19) 0.54124(12) 0.0580(8) Uani 1 1 d . . . . .
H14A H 0.0406 0.6023 0.5374 0.087 Uiso 1 1 calc GR . . . .
H14B H -0.0631 0.6455 0.5244 0.087 Uiso 1 1 calc GR . . . .
H14C H -0.0577 0.5515 0.5245 0.087 Uiso 1 1 calc GR . . . .
C15 C 0.2757(3) 0.4424(2) 0.79226(12) 0.0752(12) Uani 1 1 d . . . . .
H15A H 0.2144 0.4416 0.8038 0.113 Uiso 1 1 calc GR . . . .
H15B H 0.3292 0.4579 0.8217 0.113 Uiso 1 1 calc GR . . . .
H15C H 0.2888 0.3899 0.7801 0.113 Uiso 1 1 calc GR . . . .
C16 C 0.26754(18) 0.50218(13) 0.74673(9) 0.0326(5) Uani 1 1 d . . . . .
H16 H 0.2591 0.5557 0.7609 0.039 Uiso 1 1 calc R . . . .
C17 C 0.36267(19) 0.50312(18) 0.72654(12) 0.0507(7) Uani 1 1 d . . . . .
H17A H 0.3745 0.4506 0.7140 0.076 Uiso 1 1 calc GR . . . .
H17B H 0.4177 0.5185 0.7552 0.076 Uiso 1 1 calc GR . . . .
H17C H 0.3559 0.5409 0.6977 0.076 Uiso 1 1 calc GR . . . .
C18 C 0.11836(17) 0.87640(12) 0.64331(8) 0.0288(4) Uani 1 1 d . . . . .
C19 C 0.02955(19) 0.89158(16) 0.60394(10) 0.0403(6) Uani 1 1 d D . . . .
C20 C 0.0254(3) 0.96043(17) 0.57271(11) 0.0592(9) Uani 1 1 d . . . . .
H20 H -0.0325 0.9716 0.5470 0.071 Uiso 1 1 calc R . . . .
C21 C 0.1033(3) 1.01124(16) 0.57889(12) 0.0766(13) Uani 1 1 d . . . . .
H21 H 0.0980 1.0575 0.5581 0.092 Uiso 1 1 calc R . . . .
C22 C 0.1916(3) 0.99478(16) 0.61615(12) 0.0688(11) Uani 1 1 d . . . . .
H22 H 0.2458 1.0291 0.6191 0.083 Uiso 1 1 calc R . . . .
C23 C 0.2000(2) 0.92752(13) 0.64904(9) 0.0386(6) Uani 1 1 d . . . . .
C27 C 0.3766(3) 0.87793(18) 0.66413(13) 0.0524(7) Uani 1 1 d D . . . .
C28 C 0.2979(2) 0.91158(14) 0.69009(9) 0.0381(6) Uani 1 1 d D . . . .
C29 C 0.3358(2) 0.98678(15) 0.72297(10) 0.0450(6) Uani 1 1 d . . . . .
H29A H 0.3932 0.9733 0.7507 0.068 Uiso 1 1 calc GR . . . .
H29B H 0.2844 1.0073 0.7388 0.068 Uiso 1 1 calc GR . . . .
H29C H 0.3536 1.0268 0.7000 0.068 Uiso 1 1 calc GR . . . .
C30 C 0.40387(17) 0.83023(12) 0.83391(8) 0.0281(4) Uani 1 1 d . . . . .
C31 C 0.30701(17) 0.85475(13) 0.83360(9) 0.0320(5) Uani 1 1 d . . . . .
H31 H 0.2547 0.8191 0.8217 0.038 Uiso 1 1 calc R . . . .
C32 C 0.28620(19) 0.93075(14) 0.85055(9) 0.0365(5) Uani 1 1 d . . . . .
H32 H 0.2211 0.9451 0.8504 0.044 Uiso 1 1 calc R . . . .
C33 C 0.3632(2) 0.98497(14) 0.86767(9) 0.0386(5) Uani 1 1 d . . . . .
H33 H 0.3499 1.0364 0.8781 0.046 Uiso 1 1 calc R . . . .
C34 C 0.45990(19) 0.96194(15) 0.86906(10) 0.0401(6) Uani 1 1 d . . . . .
H34 H 0.5120 0.9977 0.8813 0.048 Uiso 1 1 calc R . . . .
C35 C 0.47987(18) 0.88557(14) 0.85219(9) 0.0334(5) Uani 1 1 d . . . . .
H35 H 0.5453 0.8712 0.8532 0.040 Uiso 1 1 calc R . . . .
C36 C 0.41175(17) 0.63250(12) 0.85948(8) 0.0278(4) Uani 1 1 d . . . . .
C37 C 0.48345(18) 0.57429(13) 0.87983(9) 0.0343(5) Uani 1 1 d . . . . .
H37 H 0.5410 0.5719 0.8670 0.041 Uiso 1 1 calc R . . . .
C38 C 0.4710(2) 0.51966(15) 0.91881(10) 0.0407(6) Uani 1 1 d . . . . .
H38 H 0.5199 0.4815 0.9316 0.049 Uiso 1 1 calc R . . . .
C39 C 0.3866(2) 0.52197(15) 0.93847(10) 0.0449(6) Uani 1 1 d . . . . .
H39 H 0.3782 0.4858 0.9647 0.054 Uiso 1 1 calc R . . . .
C40 C 0.3142(2) 0.57871(16) 0.91879(11) 0.0455(6) Uani 1 1 d . . . . .
H40 H 0.2567 0.5807 0.9318 0.055 Uiso 1 1 calc R . . . .
C41 C 0.32697(19) 0.63265(14) 0.87974(10) 0.0370(5) Uani 1 1 d . . . . .
H41 H 0.2772 0.6700 0.8668 0.044 Uiso 1 1 calc R . . . .
C42 C 0.58613(16) 0.71398(13) 0.80595(9) 0.0313(4) Uani 1 1 d . . . . .
C43 C 0.65197(18) 0.71587(14) 0.85663(10) 0.0373(5) Uani 1 1 d . . . . .
H43 H 0.6264 0.7218 0.8869 0.045 Uiso 1 1 calc R . . . .
C44 C 0.75464(19) 0.70911(14) 0.86287(13) 0.0475(7) Uani 1 1 d . . . . .
H44 H 0.7966 0.7102 0.8970 0.057 Uiso 1 1 calc R . . . .
C45 C 0.7939(2) 0.70085(15) 0.81872(14) 0.0521(7) Uani 1 1 d . . . . .
H45 H 0.8623 0.6957 0.8228 0.062 Uiso 1 1 calc R . . . .
C46 C 0.7314(2) 0.70026(17) 0.76813(14) 0.0528(7) Uani 1 1 d . . . . .
H46 H 0.7576 0.6956 0.7380 0.063 Uiso 1 1 calc R . . . .
C47 C 0.62893(19) 0.70664(15) 0.76249(11) 0.0419(6) Uani 1 1 d . . . . .
H47 H 0.5876 0.7059 0.7282 0.050 Uiso 1 1 calc R . . . .
C48 C 0.31109(14) 0.55910(12) 0.53986(8) 0.0239(4) Uani 1 1 d . . . . .
C49 C 0.26377(16) 0.50582(13) 0.56793(9) 0.0297(4) Uani 1 1 d . . . . .
H49 H 0.2272 0.5253 0.5914 0.036 Uiso 1 1 calc R . . . .
C50 C 0.27163(18) 0.42405(14) 0.56063(10) 0.0349(5) Uani 1 1 d . . . . .
H50 H 0.2403 0.3885 0.5793 0.042 Uiso 1 1 calc R . . . .
C51 C 0.32561(17) 0.39487(14) 0.52581(9) 0.0356(5) Uani 1 1 d . . . . .
H51 H 0.3312 0.3398 0.5214 0.043 Uiso 1 1 calc R . . . .
C52 C 0.37150(17) 0.44749(14) 0.49744(9) 0.0337(5) Uani 1 1 d . . . . .
H52 H 0.4072 0.4277 0.4737 0.040 Uiso 1 1 calc R . . . .
C53 C 0.36446(16) 0.52964(13) 0.50430(9) 0.0297(4) Uani 1 1 d . . . . .
H53 H 0.3953 0.5649 0.4852 0.036 Uiso 1 1 calc R . . . .
C54 C 0.42293(15) 0.70891(12) 0.55042(8) 0.0257(4) Uani 1 1 d . . . . .
C55 C 0.50106(18) 0.70454(17) 0.59549(10) 0.0412(6) Uani 1 1 d . . . . .
H55 H 0.4936 0.6762 0.6255 0.049 Uiso 1 1 calc R . . . .
C56 C 0.5902(2) 0.7426(2) 0.59556(12) 0.0542(7) Uani 1 1 d . . . . .
H56 H 0.6426 0.7400 0.6258 0.065 Uiso 1 1 calc R . . . .
C57 C 0.60179(19) 0.78440(17) 0.55093(13) 0.0484(6) Uani 1 1 d . . . . .
H57 H 0.6615 0.8105 0.5514 0.058 Uiso 1 1 calc R . . . .
C58 C 0.52531(19) 0.78737(16) 0.50602(12) 0.0465(6) Uani 1 1 d . . . . .
H58 H 0.5336 0.8148 0.4758 0.056 Uiso 1 1 calc R . . . .
C59 C 0.43576(17) 0.74963(15) 0.50553(10) 0.0378(5) Uani 1 1 d . . . . .
H59 H 0.3841 0.7517 0.4749 0.045 Uiso 1 1 calc R . . . .
C60 C 0.21338(14) 0.71272(12) 0.50209(8) 0.0248(4) Uani 1 1 d . . . . .
C61 C 0.18877(16) 0.68376(14) 0.44990(9) 0.0316(5) Uani 1 1 d . . . . .
H61 H 0.2155 0.6356 0.4415 0.038 Uiso 1 1 calc R . . . .
C62 C 0.12389(17) 0.72730(15) 0.41041(10) 0.0379(5) Uani 1 1 d . . . . .
H62 H 0.1071 0.7081 0.3754 0.045 Uiso 1 1 calc R . . . .
C63 C 0.08438(17) 0.79861(15) 0.42278(10) 0.0391(6) Uani 1 1 d . . . . .
H63 H 0.0413 0.8275 0.3961 0.047 Uiso 1 1 calc R . . . .
C64 C 0.10836(18) 0.82741(15) 0.47462(11) 0.0398(5) Uani 1 1 d . . . . .
H64 H 0.0811 0.8755 0.4828 0.048 Uiso 1 1 calc R . . . .
C65 C 0.17295(17) 0.78489(14) 0.51454(9) 0.0336(5) Uani 1 1 d . . . . .
H65 H 0.1892 0.8044 0.5494 0.040 Uiso 1 1 calc R . . . .
H3 H 0.052(2) 0.7438(16) 0.7762(11) 0.039(7) Uiso 1 1 d . . . . .
H27A H 0.4374(13) 0.8627(17) 0.6903(9) 0.049(8) Uiso 1 1 d D . . . .
H27B H 0.355(2) 0.8300(10) 0.6426(9) 0.044(8) Uiso 1 1 d D . . . .
H27C H 0.396(2) 0.9153(15) 0.6388(10) 0.057(9) Uiso 1 1 d D . . . .
H28 H 0.2839(17) 0.8721(11) 0.7157(7) 0.026(6) Uiso 1 1 d D . . . .
C24 C -0.0542(3) 0.8289(3) 0.5922(2) 0.0513(13) Uani 0.7 1 d D . P A 1
H24 H -0.0213 0.7769 0.6011 0.062 Uiso 0.7 1 calc R . P A 1
C25 C -0.1317(3) 0.8354(4) 0.62768(18) 0.0723(16) Uani 0.7 1 d D . P A 1
H25A H -0.0980 0.8313 0.6648 0.108 Uiso 0.7 1 calc GR . P A 1
H25B H -0.1795 0.7929 0.6186 0.108 Uiso 0.7 1 calc GR . P A 1
H25C H -0.1652 0.8862 0.6214 0.108 Uiso 0.7 1 calc GR . P A 1
C26 C -0.1146(4) 0.8211(3) 0.5345(2) 0.0417(11) Uani 0.7 1 d D . P A 1
H26A H -0.1526 0.8692 0.5243 0.063 Uiso 0.7 1 calc GR . P A 1
H26B H -0.1589 0.7761 0.5316 0.063 Uiso 0.7 1 calc GR . P A 1
H26C H -0.0702 0.8132 0.5112 0.063 Uiso 0.7 1 calc GR . P A 1
C24A C -0.0680(7) 0.8476(8) 0.6026(6) 0.0513(13) Uani 0.3 1 d D . P A 2
H24A H -0.0654 0.8109 0.6327 0.062 Uiso 0.3 1 calc R . P A 2
C25A C -0.1424(6) 0.9185(6) 0.5998(4) 0.052(3) Uani 0.3 1 d D . P A 2
H25D H -0.1476 0.9474 0.5670 0.079 Uiso 0.3 1 calc GR . P A 2
H25F H -0.1189 0.9539 0.6296 0.079 Uiso 0.3 1 calc GR . P A 2
H25E H -0.2067 0.8979 0.6013 0.079 Uiso 0.3 1 calc GR . P A 2
C26A C -0.0800(9) 0.8073(6) 0.5499(4) 0.037(3) Uani 0.3 1 d D . P A 2
H26E H -0.1412 0.7775 0.5419 0.056 Uiso 0.3 1 calc GR . P A 2
H26D H -0.0252 0.7714 0.5511 0.056 Uiso 0.3 1 calc GR . P A 2
H26F H -0.0814 0.8469 0.5226 0.056 Uiso 0.3 1 calc GR . P A 2

loop_
_atom_site_aniso_label
_atom_site_aniso_U_11
_atom_site_aniso_U_22
_atom_site_aniso_U_33
_atom_site_aniso_U_23
_atom_site_aniso_U_13
_atom_site_aniso_U_12
Sn1 0.02683(7) 0.02456(7) 0.02198(7) -0.00077(5) -0.00069(5) 0.00155(5)
Ca1 0.01849(16) 0.01806(16) 0.01913(17) -0.00078(13) 0.00400(13) 0.00000(13)
P1 0.0222(2) 0.0260(2) 0.0195(2) -0.00066(18) 0.00511(18) 0.00149(18)
O1 0.0318(8) 0.0325(8) 0.0224(7) -0.0015(6) 0.0091(6) 0.0018(6)
N1 0.0278(9) 0.0218(8) 0.0256(8) -0.0039(7) 0.0090(7) -0.0063(6)
N2 0.0238(8) 0.0207(8) 0.0252(8) 0.0016(6) 0.0055(7) 0.0039(6)
C1 0.0711(19) 0.0305(12) 0.0549(16) -0.0050(11) 0.0427(15) -0.0132(12)
C2 0.0363(11) 0.0273(10) 0.0300(11) -0.0034(8) 0.0144(9) -0.0105(9)
C3 0.0425(12) 0.0289(11) 0.0268(11) -0.0074(8) 0.0187(9) -0.0075(9)
C4 0.0217(9) 0.0247(9) 0.0278(10) -0.0053(8) 0.0054(8) -0.0025(7)
C5 0.0438(13) 0.0282(11) 0.0391(13) -0.0092(9) 0.0165(10) -0.0011(9)
C6 0.0276(10) 0.0233(9) 0.0299(10) -0.0042(8) 0.0134(8) -0.0071(8)
C7 0.0266(10) 0.0280(10) 0.0377(12) -0.0052(9) 0.0094(9) -0.0064(8)
C8 0.0323(11) 0.0308(11) 0.0392(13) -0.0093(9) 0.0039(10) -0.0086(9)
C9 0.0387(12) 0.0243(10) 0.0452(13) -0.0102(9) 0.0097(10) -0.0072(9)
C10 0.0362(12) 0.0262(10) 0.0373(12) -0.0042(9) 0.0086(10) -0.0029(9)
C11 0.0318(11) 0.0271(10) 0.0264(10) -0.0034(8) 0.0120(9) -0.0062(8)
C12 0.0420(16) 0.076(2) 0.079(2) 0.0243(18) 0.0188(16) 0.0174(15)
C13 0.0326(12) 0.0281(11) 0.0415(13) -0.0057(9) 0.0019(10) -0.0044(9)
C14 0.070(2) 0.0511(17) 0.0525(17) 0.0112(14) 0.0143(15) 0.0146(15)
C15 0.119(3) 0.0551(18) 0.0359(15) 0.0110(13) -0.0147(17) -0.028(2)
C16 0.0397(12) 0.0268(10) 0.0293(11) -0.0035(8) 0.0038(9) -0.0018(9)
C17 0.0314(13) 0.0588(17) 0.0559(17) -0.0231(14) -0.0017(11) 0.0050(11)
C18 0.0405(12) 0.0223(9) 0.0240(10) 0.0001(8) 0.0079(9) 0.0098(8)
C19 0.0437(14) 0.0442(14) 0.0327(12) 0.0065(10) 0.0083(10) 0.0216(11)
C20 0.090(2) 0.0362(14) 0.0377(14) 0.0039(11) -0.0124(15) 0.0251(15)
C21 0.136(3) 0.0256(13) 0.0446(17) 0.0142(12) -0.0262(19) -0.0057(17)
C22 0.115(3) 0.0321(13) 0.0407(15) 0.0123(11) -0.0201(17) -0.0310(16)
C23 0.0628(16) 0.0210(10) 0.0258(11) 0.0025(8) -0.0020(11) -0.0073(10)
C27 0.068(2) 0.0410(15) 0.0509(17) 0.0014(12) 0.0187(15) -0.0157(14)
C28 0.0520(15) 0.0277(11) 0.0302(11) 0.0055(9) 0.0005(10) -0.0162(10)
C29 0.0623(17) 0.0341(12) 0.0329(12) 0.0008(10) -0.0006(12) -0.0194(12)
C30 0.0359(11) 0.0242(10) 0.0220(10) -0.0001(8) 0.0023(8) 0.0002(8)
C31 0.0346(11) 0.0292(11) 0.0334(11) -0.0006(9) 0.0104(9) -0.0041(9)
C32 0.0412(13) 0.0372(12) 0.0342(12) -0.0034(10) 0.0153(10) 0.0031(10)
C33 0.0544(15) 0.0320(11) 0.0282(11) -0.0076(9) 0.0073(10) 0.0020(10)
C34 0.0463(14) 0.0337(12) 0.0343(13) -0.0089(10) -0.0029(10) -0.0085(10)
C35 0.0338(11) 0.0330(11) 0.0291(11) -0.0027(9) -0.0014(9) 0.0002(9)
C36 0.0372(11) 0.0237(9) 0.0207(9) -0.0020(8) 0.0032(8) 0.0016(8)
C37 0.0392(12) 0.0309(11) 0.0302(11) -0.0012(9) 0.0029(9) 0.0055(9)
C38 0.0546(15) 0.0333(12) 0.0304(12) 0.0035(9) 0.0021(11) 0.0105(11)
C39 0.0713(18) 0.0341(12) 0.0308(12) 0.0041(10) 0.0148(12) 0.0011(12)
C40 0.0576(16) 0.0411(14) 0.0438(14) 0.0016(11) 0.0242(13) 0.0055(12)
C41 0.0436(13) 0.0300(11) 0.0376(12) 0.0001(9) 0.0099(10) 0.0073(10)
C42 0.0269(10) 0.0264(10) 0.0376(12) 0.0001(9) 0.0018(9) 0.0020(8)
C43 0.0347(12) 0.0322(11) 0.0402(13) 0.0002(10) -0.0010(10) 0.0004(9)
C44 0.0359(13) 0.0286(12) 0.0666(18) 0.0050(11) -0.0112(12) 0.0016(10)
C45 0.0305(12) 0.0335(13) 0.090(2) -0.0017(13) 0.0106(14) 0.0050(10)
C46 0.0476(16) 0.0479(16) 0.070(2) -0.0061(14) 0.0278(15) 0.0045(12)
C47 0.0405(13) 0.0396(13) 0.0442(14) -0.0039(11) 0.0075(11) 0.0021(10)
C48 0.0217(9) 0.0272(10) 0.0216(9) -0.0002(8) 0.0026(7) 0.0031(7)
C49 0.0284(10) 0.0336(11) 0.0286(11) -0.0012(9) 0.0098(9) 0.0014(8)
C50 0.0356(12) 0.0318(11) 0.0374(12) 0.0027(9) 0.0086(10) -0.0032(9)
C51 0.0369(12) 0.0286(11) 0.0369(12) -0.0031(9) -0.0003(10) 0.0050(9)
C52 0.0350(12) 0.0366(12) 0.0296(11) -0.0041(9) 0.0081(9) 0.0074(9)
C53 0.0301(11) 0.0338(11) 0.0264(10) 0.0009(8) 0.0090(9) 0.0033(9)
C54 0.0228(9) 0.0270(10) 0.0273(10) -0.0030(8) 0.0062(8) 0.0014(8)
C55 0.0293(12) 0.0603(16) 0.0327(12) 0.0035(11) 0.0042(10) -0.0035(11)
C56 0.0303(13) 0.081(2) 0.0456(15) -0.0071(14) -0.0018(11) -0.0111(13)
C57 0.0288(12) 0.0472(15) 0.0696(19) -0.0053(14) 0.0124(12) -0.0110(11)
C58 0.0367(13) 0.0446(14) 0.0605(17) 0.0179(13) 0.0160(12) -0.0020(11)
C59 0.0290(11) 0.0455(13) 0.0375(13) 0.0140(10) 0.0048(10) -0.0023(10)
C60 0.0201(9) 0.0295(10) 0.0242(10) 0.0030(8) 0.0041(7) -0.0002(8)
C61 0.0279(11) 0.0367(11) 0.0286(11) -0.0023(9) 0.0034(9) -0.0004(9)
C62 0.0330(12) 0.0477(14) 0.0295(11) 0.0027(10) 0.0001(9) -0.0050(10)
C63 0.0271(11) 0.0468(14) 0.0397(13) 0.0152(11) 0.0001(10) 0.0014(10)
C64 0.0353(12) 0.0353(12) 0.0486(15) 0.0069(11) 0.0093(11) 0.0093(10)
C65 0.0338(11) 0.0362(12) 0.0304(11) -0.0010(9) 0.0068(9) 0.0042(9)
C24 0.0164(16) 0.107(4) 0.034(3) 0.018(2) 0.0125(13) 0.018(2)
C25 0.037(2) 0.134(5) 0.044(2) -0.007(3) 0.0066(18) -0.017(3)
C26 0.044(3) 0.041(3) 0.039(3) -0.001(2) 0.007(2) -0.003(2)
C24A 0.0164(16) 0.107(4) 0.034(3) 0.018(2) 0.0125(13) 0.018(2)
C25A 0.032(4) 0.062(6) 0.056(6) -0.027(5) -0.003(4) 0.020(4)
C26A 0.040(7) 0.024(4) 0.044(7) 0.014(4) 0.003(5) 0.000(4)

loop_
_atom_type_symbol
_atom_type_description
_atom_type_scat_dispersion_real
_atom_type_scat_dispersion_imag
_atom_type_scat_source
C C 0.0181 0.0091 'International Tables Vol C Tables 4.2.6.8 and 6.1.1.4'
H H 0.0000 0.0000 'International Tables Vol C Tables 4.2.6.8 and 6.1.1.4'
Ca Ca 0.3641 1.2855 'International Tables Vol C Tables 4.2.6.8 and 6.1.1.4'
N N 0.0311 0.0180 'International Tables Vol C Tables 4.2.6.8 and 6.1.1.4'
O O 0.0492 0.0322 'International Tables Vol C Tables 4.2.6.8 and 6.1.1.4'
P P 0.2955 0.4335 'International Tables Vol C Tables 4.2.6.8 and 6.1.1.4'
Sn Sn 0.0259 5.4591 'International Tables Vol C Tables 4.2.6.8 and 6.1.1.4'

loop_
_geom_angle_atom_site_label_1
_geom_angle_atom_site_label_2
_geom_angle_atom_site_label_3
_geom_angle
_geom_angle_site_symmetry_1
_geom_angle_site_symmetry_3
_geom_angle_publ_flag
C30 Sn1 Ca1 105.87(5) . . ?
C30 Sn1 C36 99.65(8) . . ?
C36 Sn1 Ca1 118.23(6) . . ?
C42 Sn1 Ca1 128.90(6) . . ?
C42 Sn1 C30 100.93(8) . . ?
C42 Sn1 C36 98.60(8) . . ?
O1 Ca1 Sn1 122.09(4) . . ?
O1 Ca1 N1 105.76(6) . . ?
O1 Ca1 N2 112.13(6) . . ?
O1 Ca1 H27B 66.6(3) . . ?
O1 Ca1 H28 116.6(3) . . ?
N1 Ca1 Sn1 109.38(4) . . ?
N1 Ca1 N2 81.07(6) . . ?
N1 Ca1 H27B 160.2(5) . . ?
N1 Ca1 H28 128.1(4) . . ?
N2 Ca1 Sn1 117.58(4) . . ?
N2 Ca1 H27B 85.1(6) . . ?
N2 Ca1 H28 56.5(5) . . ?
H27B Ca1 Sn1 89.6(5) . . ?
H27B Ca1 H28 51.2(5) . . ?
H28 Ca1 Sn1 72.5(4) . . ?
O1 P1 C48 110.55(9) . . ?
O1 P1 C54 110.49(9) . . ?
O1 P1 C60 111.32(9) . . ?
C48 P1 C54 108.26(9) . . ?
C48 P1 C60 110.27(9) . . ?
C60 P1 C54 105.81(10) . . ?
P1 O1 Ca1 173.47(10) . . ?
C2 N1 Ca1 112.60(13) . . ?
C2 N1 C6 120.54(17) . . ?
C6 N1 Ca1 124.64(13) . . ?
C4 N2 Ca1 109.02(13) . . ?
C4 N2 C18 119.37(17) . . ?
C18 N2 Ca1 125.24(13) . . ?
H1A C1 H1B 109.5 . . ?
H1A C1 H1C 109.5 . . ?
H1B C1 H1C 109.5 . . ?
C2 C1 H1A 109.5 . . ?
C2 C1 H1B 109.5 . . ?
C2 C1 H1C 109.5 . . ?
N1 C2 C1 120.5(2) . . ?
N1 C2 C3 123.44(19) . . ?
C3 C2 C1 116.0(2) . . ?
C2 C3 H3 114.4(18) . . ?
C4 C3 C2 129.9(2) . . ?
C4 C3 H3 114.2(18) . . ?
N2 C4 C3 123.78(19) . . ?
N2 C4 C5 119.95(19) . . ?
C3 C4 C5 116.26(19) . . ?
C4 C5 H5A 109.5 . . ?
C4 C5 H5B 109.5 . . ?
C4 C5 H5C 109.5 . . ?
H5A C5 H5B 109.5 . . ?
H5A C5 H5C 109.5 . . ?
H5B C5 H5C 109.5 . . ?
C7 C6 N1 118.07(19) . . ?
C11 C6 N1 120.99(19) . . ?
C11 C6 C7 120.76(19) . . ?
C6 C7 C13 121.34(19) . . ?
C8 C7 C6 118.3(2) . . ?
C8 C7 C13 120.3(2) . . ?
C7 C8 H8 119.3 . . ?
C9 C8 C7 121.3(2) . . ?
C9 C8 H8 119.3 . . ?
C8 C9 H9 120.0 . . ?
C8 C9 C10 119.9(2) . . ?
C10 C9 H9 120.0 . . ?
C9 C10 H10 119.5 . . ?
C9 C10 C11 121.0(2) . . ?
C11 C10 H10 119.5 . . ?
C6 C11 C16 122.26(19) . . ?
C10 C11 C6 118.7(2) . . ?
C10 C11 C16 119.0(2) . . ?
H12A C12 H12B 109.5 . . ?
H12A C12 H12C 109.5 . . ?
H12B C12 H12C 109.5 . . ?
C13 C12 H12A 109.5 . . ?
C13 C12 H12B 109.5 . . ?
C13 C12 H12C 109.5 . . ?
C7 C13 C12 112.0(2) . . ?
C7 C13 H13 107.6 . . ?
C7 C13 C14 111.8(2) . . ?
C12 C13 H13 107.6 . . ?
C12 C13 C14 109.9(2) . . ?
C14 C13 H13 107.6 . . ?
C13 C14 H14A 109.5 . . ?
C13 C14 H14B 109.5 . . ?
C13 C14 H14C 109.5 . . ?
H14A C14 H14B 109.5 . . ?
H14A C14 H14C 109.5 . . ?
H14B C14 H14C 109.5 . . ?
H15A C15 H15B 109.5 . . ?
H15A C15 H15C 109.5 . . ?
H15B C15 H15C 109.5 . . ?
C16 C15 H15A 109.5 . . ?
C16 C15 H15B 109.5 . . ?
C16 C15 H15C 109.5 . . ?
C11 C16 H16 107.8 . . ?
C15 C16 C11 112.6(2) . . ?
C15 C16 H16 107.8 . . ?
C15 C16 C17 110.7(3) . . ?
C17 C16 C11 110.04(19) . . ?
C17 C16 H16 107.8 . . ?
C16 C17 H17A 109.5 . . ?
C16 C17 H17B 109.5 . . ?
C16 C17 H17C 109.5 . . ?
H17A C17 H17B 109.5 . . ?
H17A C17 H17C 109.5 . . ?
H17B C17 H17C 109.5 . . ?
C19 C18 N2 119.2(2) . . ?
C23 C18 N2 120.0(2) . . ?
C23 C18 C19 120.7(2) . . ?
C18 C19 C24 120.3(3) . . ?
C18 C19 C24A 122.8(7) . . ?
C20 C19 C18 118.0(3) . . ?
C20 C19 C24 121.3(3) . . ?
C20 C19 C24A 117.7(7) . . ?
C19 C20 H20 119.2 . . ?
C21 C20 C19 121.7(3) . . ?
C21 C20 H20 119.2 . . ?
C20 C21 H21 119.9 . . ?
C20 C21 C22 120.3(3) . . ?
C22 C21 H21 119.9 . . ?
C21 C22 H22 119.6 . . ?
C21 C22 C23 120.8(3) . . ?
C23 C22 H22 119.6 . . ?
C18 C23 C28 121.95(19) . . ?
C22 C23 C18 118.5(2) . . ?
C22 C23 C28 119.5(2) . . ?
C28 C27 H27A 112.5(18) . . ?
C28 C27 H27B 113.1(17) . . ?
C28 C27 H27C 112.9(19) . . ?
H27A C27 H27B 106(2) . . ?
H27A C27 H27C 108(3) . . ?
H27B C27 H27C 104(2) . . ?
C23 C28 C29 111.7(2) . . ?
C23 C28 H28 107.3(14) . . ?
C27 C28 C23 111.8(2) . . ?
C27 C28 C29 111.0(2) . . ?
C27 C28 H28 108.7(14) . . ?
C29 C28 H28 106.0(14) . . ?
C28 C29 H29A 109.5 . . ?
C28 C29 H29B 109.5 . . ?
C28 C29 H29C 109.5 . . ?
H29A C29 H29B 109.5 . . ?
H29A C29 H29C 109.5 . . ?
H29B C29 H29C 109.5 . . ?
C31 C30 Sn1 118.24(15) . . ?
C35 C30 Sn1 124.17(17) . . ?
C35 C30 C31 116.9(2) . . ?
C30 C31 H31 118.9 . . ?
C32 C31 C30 122.1(2) . . ?
C32 C31 H31 118.9 . . ?
C31 C32 H32 120.2 . . ?
C33 C32 C31 119.6(2) . . ?
C33 C32 H32 120.2 . . ?
C32 C33 H33 120.3 . . ?
C34 C33 C32 119.5(2) . . ?
C34 C33 H33 120.3 . . ?
C33 C34 H34 119.8 . . ?
C33 C34 C35 120.4(2) . . ?
C35 C34 H34 119.8 . . ?
C30 C35 H35 119.3 . . ?
C34 C35 C30 121.4(2) . . ?
C34 C35 H35 119.3 . . ?
C37 C36 Sn1 123.31(17) . . ?
C41 C36 Sn1 120.02(16) . . ?
C41 C36 C37 116.6(2) . . ?
C36 C37 H37 119.1 . . ?
C38 C37 C36 121.8(2) . . ?
C38 C37 H37 119.1 . . ?
C37 C38 H38 119.9 . . ?
C39 C38 C37 120.2(2) . . ?
C39 C38 H38 119.9 . . ?
C38 C39 H39 120.4 . . ?
C38 C39 C40 119.2(2) . . ?
C40 C39 H39 120.4 . . ?
C39 C40 H40 119.9 . . ?
C39 C40 C41 120.2(3) . . ?
C41 C40 H40 119.9 . . ?
C36 C41 C40 122.0(2) . . ?
C36 C41 H41 119.0 . . ?
C40 C41 H41 119.0 . . ?
C43 C42 Sn1 122.64(18) . . ?
C47 C42 Sn1 120.97(17) . . ?
C47 C42 C43 116.3(2) . . ?
C42 C43 H43 119.1 . . ?
C44 C43 C42 121.8(3) . . ?
C44 C43 H43 119.1 . . ?
C43 C44 H44 120.0 . . ?
C45 C44 C43 120.0(3) . . ?
C45 C44 H44 120.0 . . ?
C44 C45 H45 120.1 . . ?
C44 C45 C46 119.8(3) . . ?
C46 C45 H45 120.1 . . ?
C45 C46 H46 120.2 . . ?
C45 C46 C47 119.6(3) . . ?
C47 C46 H46 120.2 . . ?
C42 C47 C46 122.5(3) . . ?
C42 C47 H47 118.7 . . ?
C46 C47 H47 118.7 . . ?
C49 C48 P1 118.24(16) . . ?
C53 C48 P1 121.85(16) . . ?
C53 C48 C49 119.8(2) . . ?
C48 C49 H49 120.2 . . ?
C50 C49 C48 119.7(2) . . ?
C50 C49 H49 120.2 . . ?
C49 C50 H50 119.8 . . ?
C51 C50 C49 120.4(2) . . ?
C51 C50 H50 119.8 . . ?
C50 C51 H51 120.0 . . ?
C50 C51 C52 120.0(2) . . ?
C52 C51 H51 120.0 . . ?
C51 C52 H52 119.9 . . ?
C51 C52 C53 120.3(2) . . ?
C53 C52 H52 119.9 . . ?
C48 C53 H53 120.1 . . ?
C52 C53 C48 119.7(2) . . ?
C52 C53 H53 120.1 . . ?
C55 C54 P1 118.19(17) . . ?
C59 C54 P1 122.13(16) . . ?
C59 C54 C55 119.6(2) . . ?
C54 C55 H55 120.2 . . ?
C56 C55 C54 119.7(2) . . ?
C56 C55 H55 120.2 . . ?
C55 C56 H56 119.8 . . ?
C57 C56 C55 120.3(3) . . ?
C57 C56 H56 119.8 . . ?
C56 C57 H57 120.0 . . ?
C58 C57 C56 120.0(2) . . ?
C58 C57 H57 120.0 . . ?
C57 C58 H58 119.9 . . ?
C57 C58 C59 120.1(3) . . ?
C59 C58 H58 119.9 . . ?
C54 C59 C58 120.2(2) . . ?
C54 C59 H59 119.9 . . ?
C58 C59 H59 119.9 . . ?
C61 C60 P1 121.76(16) . . ?
C61 C60 C65 120.0(2) . . ?
C65 C60 P1 117.99(16) . . ?
C60 C61 H61 120.2 . . ?
C60 C61 C62 119.5(2) . . ?
C62 C61 H61 120.2 . . ?
C61 C62 H62 119.8 . . ?
C63 C62 C61 120.3(2) . . ?
C63 C62 H62 119.8 . . ?
C62 C63 H63 119.9 . . ?
C62 C63 C64 120.3(2) . . ?
C64 C63 H63 119.9 . . ?
C63 C64 H64 119.9 . . ?
C63 C64 C65 120.2(2) . . ?
C65 C64 H64 119.9 . . ?
C60 C65 H65 120.2 . . ?
C64 C65 C60 119.6(2) . . ?
C64 C65 H65 120.2 . . ?
C19 C24 H24 105.6 . . ?
C19 C24 C25 115.2(4) . . ?
C25 C24 H24 105.6 . . ?
C26 C24 C19 117.6(4) . . ?
C26 C24 H24 105.6 . . ?
C26 C24 C25 106.2(4) . . ?
C24 C25 H25A 109.5 . . ?
C24 C25 H25B 109.5 . . ?
C24 C25 H25C 109.5 . . ?
H25A C25 H25B 109.5 . . ?
H25A C25 H25C 109.5 . . ?
H25B C25 H25C 109.5 . . ?
C24 C26 H26A 109.5 . . ?
C24 C26 H26B 109.5 . . ?
C24 C26 H26C 109.5 . . ?
H26A C26 H26B 109.5 . . ?
H26A C26 H26C 109.5 . . ?
H26B C26 H26C 109.5 . . ?
C19 C24A H24A 114.3 . . ?
C19 C24A C25A 101.9(8) . . ?
C25A C24A H24A 114.3 . . ?
C26A C24A C19 98.5(8) . . ?
C26A C24A H24A 114.3 . . ?
C26A C24A C25A 111.7(11) . . ?
C24A C25A H25D 109.5 . . ?
C24A C25A H25F 109.5 . . ?
C24A C25A H25E 109.5 . . ?
H25D C25A H25F 109.5 . . ?
H25D C25A H25E 109.5 . . ?
H25F C25A H25E 109.5 . . ?
C24A C26A H26E 109.5 . . ?
C24A C26A H26D 109.5 . . ?
C24A C26A H26F 109.5 . . ?
H26E C26A H26D 109.5 . . ?
H26E C26A H26F 109.5 . . ?
H26D C26A H26F 109.5 . . ?

loop_
_geom_bond_atom_site_label_1
_geom_bond_atom_site_label_2
_geom_bond_distance
_geom_bond_site_symmetry_2
_geom_bond_publ_flag
Sn1 Ca1 3.2304(4) . ?
Sn1 C30 2.195(2) . ?
Sn1 C36 2.199(2) . ?
Sn1 C42 2.192(2) . ?
Ca1 O1 2.2020(15) . ?
Ca1 N1 2.3014(17) . ?
Ca1 N2 2.3189(16) . ?
Ca1 H27B 2.79(3) . ?
Ca1 H28 2.79(2) . ?
P1 O1 1.5044(15) . ?
P1 C48 1.797(2) . ?
P1 C54 1.800(2) . ?
P1 C60 1.799(2) . ?
N1 C2 1.313(3) . ?
N1 C6 1.432(2) . ?
N2 C4 1.329(3) . ?
N2 C18 1.427(3) . ?
C1 H1A 0.9600 . ?
C1 H1B 0.9600 . ?
C1 H1C 0.9600 . ?
C1 C2 1.518(3) . ?
C2 C3 1.418(3) . ?
C3 C4 1.409(3) . ?
C3 H3 0.91(3) . ?
C4 C5 1.513(3) . ?
C5 H5A 0.9600 . ?
C5 H5B 0.9600 . ?
C5 H5C 0.9600 . ?
C6 C7 1.410(3) . ?
C6 C11 1.403(3) . ?
C7 C8 1.395(3) . ?
C7 C13 1.517(3) . ?
C8 H8 0.9300 . ?
C8 C9 1.378(3) . ?
C9 H9 0.9300 . ?
C9 C10 1.384(3) . ?
C10 H10 0.9300 . ?
C10 C11 1.393(3) . ?
C11 C16 1.523(3) . ?
C12 H12A 0.9600 . ?
C12 H12B 0.9600 . ?
C12 H12C 0.9600 . ?
C12 C13 1.521(4) . ?
C13 H13 0.9800 . ?
C13 C14 1.533(4) . ?
C14 H14A 0.9600 . ?
C14 H14B 0.9600 . ?
C14 H14C 0.9600 . ?
C15 H15A 0.9600 . ?
C15 H15B 0.9600 . ?
C15 H15C 0.9600 . ?
C15 C16 1.520(3) . ?
C16 H16 0.9800 . ?
C16 C17 1.521(4) . ?
C17 H17A 0.9600 . ?
C17 H17B 0.9600 . ?
C17 H17C 0.9600 . ?
C18 C19 1.418(3) . ?
C18 C23 1.394(3) . ?
C19 C20 1.393(4) . ?
C19 C24 1.536(5) . ?
C19 C24A 1.527(6) . ?
C20 H20 0.9300 . ?
C20 C21 1.349(5) . ?
C21 H21 0.9300 . ?
C21 C22 1.390(5) . ?
C22 H22 0.9300 . ?
C22 C23 1.392(3) . ?
C23 C28 1.530(3) . ?
C27 C28 1.510(4) . ?
C27 H27A 0.979(5) . ?
C27 H27B 0.978(5) . ?
C27 H27C 0.980(5) . ?
C28 C29 1.533(3) . ?
C28 H28 0.981(5) . ?
C29 H29A 0.9600 . ?
C29 H29B 0.9600 . ?
C29 H29C 0.9600 . ?
C30 C31 1.397(3) . ?
C30 C35 1.394(3) . ?
C31 H31 0.9300 . ?
C31 C32 1.391(3) . ?
C32 H32 0.9300 . ?
C32 C33 1.387(4) . ?
C33 H33 0.9300 . ?
C33 C34 1.381(4) . ?
C34 H34 0.9300 . ?
C34 C35 1.393(3) . ?
C35 H35 0.9300 . ?
C36 C37 1.398(3) . ?
C36 C41 1.388(3) . ?
C37 H37 0.9300 . ?
C37 C38 1.393(3) . ?
C38 H38 0.9300 . ?
C38 C39 1.375(4) . ?
C39 H39 0.9300 . ?
C39 C40 1.383(4) . ?
C40 H40 0.9300 . ?
C40 C41 1.388(4) . ?
C41 H41 0.9300 . ?
C42 C43 1.403(3) . ?
C42 C47 1.385(4) . ?
C43 H43 0.9300 . ?
C43 C44 1.394(4) . ?
C44 H44 0.9300 . ?
C44 C45 1.373(4) . ?
C45 H45 0.9300 . ?
C45 C46 1.382(4) . ?
C46 H46 0.9300 . ?
C46 C47 1.392(4) . ?
C47 H47 0.9300 . ?
C48 C49 1.398(3) . ?
C48 C53 1.390(3) . ?
C49 H49 0.9300 . ?
C49 C50 1.383(3) . ?
C50 H50 0.9300 . ?
C50 C51 1.379(3) . ?
C51 H51 0.9300 . ?
C51 C52 1.385(3) . ?
C52 H52 0.9300 . ?
C52 C53 1.387(3) . ?
C53 H53 0.9300 . ?
C54 C55 1.387(3) . ?
C54 C59 1.384(3) . ?
C55 H55 0.9300 . ?
C55 C56 1.385(4) . ?
C56 H56 0.9300 . ?
C56 C57 1.382(4) . ?
C57 H57 0.9300 . ?
C57 C58 1.371(4) . ?
C58 H58 0.9300 . ?
C58 C59 1.385(3) . ?
C59 H59 0.9300 . ?
C60 C61 1.390(3) . ?
C60 C65 1.394(3) . ?
C61 H61 0.9300 . ?
C61 C62 1.390(3) . ?
C62 H62 0.9300 . ?
C62 C63 1.376(4) . ?
C63 H63 0.9300 . ?
C63 C64 1.381(4) . ?
C64 H64 0.9300 . ?
C64 C65 1.386(3) . ?
C65 H65 0.9300 . ?
C24 H24 0.9800 . ?
C24 C25 1.562(5) . ?
C24 C26 1.527(7) . ?
C25 H25A 0.9600 . ?
C25 H25B 0.9600 . ?
C25 H25C 0.9600 . ?
C26 H26A 0.9600 . ?
C26 H26B 0.9600 . ?
C26 H26C 0.9600 . ?
C24A H24A 0.9800 . ?
C24A C25A 1.556(14) . ?
C24A C26A 1.487(13) . ?
C25A H25D 0.9600 . ?
C25A H25F 0.9600 . ?
C25A H25E 0.9600 . ?
C26A H26E 0.9600 . ?
C26A H26D 0.9600 . ?
C26A H26F 0.9600 . ?
